data_2017595
loop_
_publ_author_name
'Quiroga, Jairo'
'Trilleras, Jorge'
'Hursthouse, Michael B.'
'Cobo, Justo'
'Glidewell, Christopher'

_publ_section_title
;
 A hydrogen-bonded dimer in
 6-(4-bromophenyl)-3-methyl-1-phenyl-4,5-dihydro-1<i>H</i>-pyrazolo[3,4-<i>b</i>]pyridine
 and a chain of rings built from N---H&#x00B7;&#x00B7;&#x00B7;N and
 C---H&#x00B7;&#x00B7;&#x00B7;\p(pyridine) hydrogen bonds in
 3-(4-nitrophenyl)-4-phenyl-1<i>H</i>-pyrazolo[3,4-<i>b</i>]pyridine
;
_journal_coeditor_code EG3040
_journal_issue 4
_journal_name_full 'Acta Crystallographica Section C'
_journal_page_first o163
_journal_page_last o167
_journal_paper_doi 10.1107/S0108270110006451
_journal_volume 66
_journal_year 2010
_chemical_formula_iupac 'C18 H12 N4 O2'
_chemical_formula_moiety 'C18 H12 N4 O2'
_chemical_formula_sum 'C18 H12 N4 O2'
_chemical_formula_weight 316.32
_chemical_name_systematic
;
3-(4-nitrophenyl)-4-phenyl-1<i>H</i>-pyrazolo[3,4-<i>b</i>]pyridine
;
_space_group_IT_number 2
_symmetry_cell_setting triclinic
_symmetry_space_group_name_Hall '-P 1'
_symmetry_space_group_name_H-M 'P -1'
_atom_sites_solution_hydrogens geom
_atom_sites_solution_primary direct
_atom_sites_solution_secondary difmap
_cell_angle_alpha 84.9060(10)
_cell_angle_beta 89.177(2)
_cell_angle_gamma 81.012(2)
_cell_formula_units_Z 2
_cell_length_a 7.04080(10)
_cell_length_b 9.6360(3)
_cell_length_c 11.1961(3)
_cell_measurement_reflns_used 2938
_cell_measurement_temperature 120(2)
_cell_measurement_theta_max 26.05
_cell_measurement_theta_min 3.45
_cell_volume 747.31(3)
_computing_cell_refinement 'DIRAX/LSQ (Duisenberg <i>et al.</i>,  2000)'
_computing_data_collection 'COLLECT (Hooft, 1999)'
_computing_data_reduction 'EVALCCD (Duisenberg <i>et al.</i>,  2003)'
_computing_molecular_graphics 'PLATON (Spek, 2009)'
_computing_publication_material 'SHELXL97 (Sheldrick, 2008) and PLATON (Spek, 2009)'
_computing_structure_refinement 'SHELXL97 (Sheldrick, 2008)'
_computing_structure_solution 'Sir2004 (Burla <i>et al.</i>,  2005)'
_diffrn_ambient_temperature 120(2)
_diffrn_detector_area_resol_mean 9.091
_diffrn_measured_fraction_theta_full 0.995
_diffrn_measured_fraction_theta_max 0.995
_diffrn_measurement_device_type 'Bruker--Nonius KappaCCD'
_diffrn_measurement_method '\f & \w scans'
_diffrn_radiation_monochromator graphite
_diffrn_radiation_source 'Bruker-Nonius FR591 rotating anode'
_diffrn_radiation_type 'Mo K\a'
_diffrn_radiation_wavelength 0.71073
_diffrn_reflns_av_R_equivalents 0.0384
_diffrn_reflns_av_sigmaI/netI 0.0323
_diffrn_reflns_limit_h_max 8
_diffrn_reflns_limit_h_min -8
_diffrn_reflns_limit_k_max 11
_diffrn_reflns_limit_k_min -11
_diffrn_reflns_limit_l_max 13
_diffrn_reflns_limit_l_min -13
_diffrn_reflns_number 13461
_diffrn_reflns_theta_full 26.05
_diffrn_reflns_theta_max 26.05
_diffrn_reflns_theta_min 3.45
_diffrn_standards_decay_% 0
_diffrn_standards_interval_count 0
_diffrn_standards_interval_time 0
_diffrn_standards_number 0
_exptl_absorpt_coefficient_mu 0.096
_exptl_absorpt_correction_T_max 0.994
_exptl_absorpt_correction_T_min 0.974
_exptl_absorpt_correction_type multi-scan
_exptl_absorpt_process_details '(SADABS; Sheldrick, 2003)'
_exptl_crystal_colour yellow
_exptl_crystal_density_diffrn 1.406
_exptl_crystal_density_method 'not measured'
_exptl_crystal_description plate
_exptl_crystal_F_000 328
_exptl_crystal_size_max 0.24
_exptl_crystal_size_mid 0.20
_exptl_crystal_size_min 0.06
_refine_diff_density_max 0.203
_refine_diff_density_min -0.344
_refine_ls_extinction_method none
_refine_ls_goodness_of_fit_ref 1.058
_refine_ls_hydrogen_treatment constr
_refine_ls_matrix_type full
_refine_ls_number_parameters 217
_refine_ls_number_reflns 2938
_refine_ls_number_restraints 0
_refine_ls_restrained_S_all 1.058
_refine_ls_R_factor_all 0.0494
_refine_ls_R_factor_gt 0.0384
_refine_ls_shift/su_max 0.001
_refine_ls_shift/su_mean 0.000
_refine_ls_structure_factor_coef Fsqd
_refine_ls_weighting_details 'w=1/[\s^2^(Fo^2^)+(0.0487P)^2^+0.2645P] where P=(Fo^2^+2Fc^2^)/3'
_refine_ls_weighting_scheme calc
_refine_ls_wR_factor_gt 0.0944
_refine_ls_wR_factor_ref 0.1012
_reflns_number_gt 2447
_reflns_number_total 2938
_reflns_threshold_expression I>2\s(I)
_cod_data_source_file eg3040.cif
_cod_data_source_block II
_cod_depositor_comments
;
The following automatic conversions were performed:
'_exptl_absorpt_correction_type' value 'Multi-scan' changed to
'multi-scan' according to
'/home/saulius/struct/CIF-dictionaries/cif_core.dic' dictionary named
'cif_core.dic' version 2.4.1 from 2010-06-29.

Automatic conversion script
Id: cif_fix_enum 1527 2010-12-29 10:47:43Z saulius 
;
_cod_database_code 2017595
_cod_database_fobs_code 2017595

loop_
_symmetry_equiv_pos_as_xyz
'x, y, z'
'-x, -y, -z'

loop_
_atom_site_type_symbol
_atom_site_label
_atom_site_fract_x
_atom_site_fract_y
_atom_site_fract_z
_atom_site_U_iso_or_equiv
_atom_site_adp_type
_atom_site_calc_flag
_atom_site_refinement_flags
_atom_site_occupancy
_atom_site_disorder_assembly
_atom_site_disorder_group
N N1 0.14822(16) 0.02507(12) 0.86334(10) 0.0174(3) Uani d . 1 . .
H H1 0.0523 -0.0214 0.8820 0.021 Uiso calc R 1 . .
N N2 0.23027(16) 0.03444(12) 0.75281(10) 0.0177(3) Uani d . 1 . .
C C3 0.37039(18) 0.11149(14) 0.76011(12) 0.0152(3) Uani d . 1 . .
C C3A 0.37809(18) 0.15793(14) 0.87802(12) 0.0149(3) Uani d . 1 . .
C C4 0.47665(18) 0.24722(14) 0.93931(12) 0.0155(3) Uani d . 1 . .
C C5 0.42734(19) 0.25808(15) 1.05886(12) 0.0189(3) Uani d . 1 . .
H H5 0.4920 0.3143 1.1051 0.023 Uiso calc R 1 . .
C C6 0.28394(19) 0.18771(15) 1.11298(13) 0.0190(3) Uani d . 1 . .
H H6 0.2575 0.1979 1.1955 0.023 Uiso calc R 1 . .
N N7 0.18203(16) 0.10750(12) 1.05670(10) 0.0173(3) Uani d . 1 . .
C C7A 0.23280(18) 0.09634(14) 0.94114(12) 0.0152(3) Uani d . 1 . .
C C31 0.49462(19) 0.13361(14) 0.65465(12) 0.0148(3) Uani d . 1 . .
C C32 0.41393(19) 0.17295(15) 0.54097(12) 0.0181(3) Uani d . 1 . .
H H32 0.2788 0.1815 0.5305 0.022 Uiso calc R 1 . .
C C33 0.53012(19) 0.19956(15) 0.44359(12) 0.0183(3) Uani d . 1 . .
H H33 0.4761 0.2267 0.3662 0.022 Uiso calc R 1 . .
C C34 0.72658(19) 0.18583(14) 0.46111(12) 0.0155(3) Uani d . 1 . .
C C35 0.81192(19) 0.14082(14) 0.57121(12) 0.0163(3) Uani d . 1 . .
H H35 0.9477 0.1274 0.5801 0.020 Uiso calc R 1 . .
C C36 0.69376(19) 0.11592(14) 0.66806(12) 0.0166(3) Uani d . 1 . .
H H36 0.7491 0.0864 0.7448 0.020 Uiso calc R 1 . .
N N34 0.84861(16) 0.22220(12) 0.35935(10) 0.0180(3) Uani d . 1 . .
O O1 0.77058(15) 0.28314(11) 0.26739(9) 0.0258(3) Uani d . 1 . .
O O2 1.02401(14) 0.19188(12) 0.37097(9) 0.0260(3) Uani d . 1 . .
C C41 0.61947(19) 0.32961(14) 0.88097(12) 0.0170(3) Uani d . 1 . .
C C42 0.5819(2) 0.40547(15) 0.76971(13) 0.0213(3) Uani d . 1 . .
H H42 0.4614 0.4081 0.7318 0.026 Uiso calc R 1 . .
C C43 0.7203(2) 0.47722(16) 0.71405(15) 0.0294(4) Uani d . 1 . .
H H43 0.6944 0.5280 0.6379 0.035 Uiso calc R 1 . .
C C44 0.8960(2) 0.47499(16) 0.76927(16) 0.0321(4) Uani d . 1 . .
H H44 0.9912 0.5226 0.7304 0.039 Uiso calc R 1 . .
C C45 0.9319(2) 0.40323(16) 0.88105(15) 0.0287(4) Uani d . 1 . .
H H45 1.0513 0.4031 0.9196 0.034 Uiso calc R 1 . .
C C46 0.7945(2) 0.33129(15) 0.93734(14) 0.0214(3) Uani d . 1 . .
H H46 0.8198 0.2830 1.0145 0.026 Uiso calc R 1 . .

loop_
_atom_site_aniso_label
_atom_site_aniso_U_11
_atom_site_aniso_U_22
_atom_site_aniso_U_33
_atom_site_aniso_U_12
_atom_site_aniso_U_13
_atom_site_aniso_U_23
N1 0.0156(6) 0.0238(6) 0.0151(6) -0.0096(5) 0.0038(4) -0.0038(5)
N2 0.0167(6) 0.0226(6) 0.0151(6) -0.0067(5) 0.0033(4) -0.0028(5)
C3 0.0132(6) 0.0174(7) 0.0151(7) -0.0033(5) 0.0000(5) -0.0010(5)
C3A 0.0129(6) 0.0168(7) 0.0146(7) -0.0015(5) 0.0009(5) -0.0006(5)
C4 0.0132(6) 0.0165(7) 0.0165(7) -0.0018(5) -0.0001(5) -0.0018(5)
C5 0.0180(7) 0.0234(7) 0.0169(7) -0.0070(6) -0.0004(5) -0.0043(6)
C6 0.0180(7) 0.0259(8) 0.0140(7) -0.0052(6) 0.0011(5) -0.0032(6)
N7 0.0167(6) 0.0216(6) 0.0144(6) -0.0053(5) 0.0019(4) -0.0020(5)
C7A 0.0129(6) 0.0174(7) 0.0153(7) -0.0029(5) 0.0008(5) -0.0014(5)
C31 0.0158(7) 0.0149(7) 0.0147(7) -0.0047(5) 0.0026(5) -0.0038(5)
C32 0.0134(7) 0.0245(7) 0.0174(7) -0.0053(5) 0.0001(5) -0.0039(6)
C33 0.0195(7) 0.0219(7) 0.0136(7) -0.0038(5) -0.0022(5) -0.0007(6)
C34 0.0171(7) 0.0161(7) 0.0141(7) -0.0048(5) 0.0044(5) -0.0021(5)
C35 0.0121(7) 0.0193(7) 0.0179(7) -0.0029(5) 0.0006(5) -0.0025(5)
C36 0.0177(7) 0.0189(7) 0.0132(7) -0.0032(5) -0.0009(5) -0.0005(5)
N34 0.0193(6) 0.0206(6) 0.0154(6) -0.0066(5) 0.0026(5) -0.0022(5)
O1 0.0282(6) 0.0332(6) 0.0161(5) -0.0090(4) -0.0007(4) 0.0056(4)
O2 0.0166(5) 0.0381(6) 0.0231(6) -0.0058(4) 0.0049(4) 0.0005(5)
C41 0.0172(7) 0.0156(7) 0.0195(7) -0.0043(5) 0.0041(5) -0.0050(5)
C42 0.0250(8) 0.0175(7) 0.0220(8) -0.0043(6) 0.0018(6) -0.0032(6)
C43 0.0429(10) 0.0174(8) 0.0273(9) -0.0050(6) 0.0100(7) 0.0009(6)
C44 0.0299(9) 0.0218(8) 0.0469(11) -0.0111(7) 0.0179(7) -0.0053(7)
C45 0.0186(8) 0.0251(8) 0.0447(10) -0.0083(6) 0.0044(7) -0.0072(7)
C46 0.0188(7) 0.0208(7) 0.0258(8) -0.0052(6) 0.0012(6) -0.0043(6)

loop_
_atom_type_symbol
_atom_type_description
_atom_type_scat_dispersion_real
_atom_type_scat_dispersion_imag
_atom_type_scat_source
C C 0.0033 0.0016 'International Tables Vol C Tables 4.2.6.8 and 6.1.1.4'
H H 0.0000 0.0000 'International Tables Vol C Tables 4.2.6.8 and 6.1.1.4'
N N 0.0061 0.0033 'International Tables Vol C Tables 4.2.6.8 and 6.1.1.4'
O O 0.0106 0.0060 'International Tables Vol C Tables 4.2.6.8 and 6.1.1.4'

loop_
_geom_angle_atom_site_label_1
_geom_angle_atom_site_label_2
_geom_angle_atom_site_label_3
_geom_angle_site_symmetry_1
_geom_angle_site_symmetry_3
_geom_angle
_geom_angle_publ_flag
C7A N1 N2 . . 111.45(11) ?
C7A N1 H1 . . 124.3 ?
N2 N1 H1 . . 124.3 ?
C3 N2 N1 . . 106.65(11) ?
N2 C3 C3A . . 110.78(11) ?
N2 C3 C31 . . 119.39(12) ?
C3A C3 C31 . . 129.80(12) ?
C7A C3A C4 . . 117.54(12) ?
C7A C3A C3 . . 103.56(11) ?
C4 C3A C3 . . 138.78(12) ?
C5 C4 C3A . . 115.72(12) ?
C5 C4 C41 . . 120.84(12) ?
C3A C4 C41 . . 123.40(12) ?
C4 C5 C6 . . 121.39(13) ?
C4 C5 H5 . . 119.3 ?
C6 C5 H5 . . 119.3 ?
N7 C6 C5 . . 124.60(13) ?
N7 C6 H6 . . 117.7 ?
C5 C6 H6 . . 117.7 ?
C6 N7 C7A . . 113.47(11) ?
N7 C7A N1 . . 125.29(12) ?
N7 C7A C3A . . 127.17(12) ?
N1 C7A C3A . . 107.52(11) ?
C36 C31 C32 . . 119.39(12) ?
C36 C31 C3 . . 120.12(12) ?
C32 C31 C3 . . 120.49(12) ?
C33 C32 C31 . . 120.24(13) ?
C33 C32 H32 . . 119.9 ?
C31 C32 H32 . . 119.9 ?
C32 C33 C34 . . 118.73(13) ?
C32 C33 H33 . . 120.6 ?
C34 C33 H33 . . 120.6 ?
C35 C34 C33 . . 122.49(12) ?
C35 C34 N34 . . 118.79(12) ?
C33 C34 N34 . . 118.71(12) ?
C34 C35 C36 . . 118.09(12) ?
C34 C35 H35 . . 121.0 ?
C36 C35 H35 . . 121.0 ?
C35 C36 C31 . . 120.95(12) ?
C35 C36 H36 . . 119.5 ?
C31 C36 H36 . . 119.5 ?
O2 N34 O1 . . 123.32(11) ?
O2 N34 C34 . . 118.23(11) ?
O1 N34 C34 . . 118.44(11) ?
C42 C41 C46 . . 119.07(13) ?
C42 C41 C4 . . 120.93(12) ?
C46 C41 C4 . . 120.00(13) ?
C43 C42 C41 . . 120.22(14) ?
C43 C42 H42 . . 119.9 ?
C41 C42 H42 . . 119.9 ?
C44 C43 C42 . . 120.27(15) ?
C44 C43 H43 . . 119.9 ?
C42 C43 H43 . . 119.9 ?
C45 C44 C43 . . 119.77(14) ?
C45 C44 H44 . . 120.1 ?
C43 C44 H44 . . 120.1 ?
C44 C45 C46 . . 120.34(15) ?
C44 C45 H45 . . 119.8 ?
C46 C45 H45 . . 119.8 ?
C45 C46 C41 . . 120.29(14) ?
C45 C46 H46 . . 119.9 ?
C41 C46 H46 . . 119.9 ?

loop_
_geom_bond_atom_site_label_1
_geom_bond_atom_site_label_2
_geom_bond_site_symmetry_2
_geom_bond_distance
_geom_bond_publ_flag
N1 C7A . 1.3543(17) ?
N1 N2 . 1.3599(15) ?
N1 H1 . 0.8800 ?
N2 C3 . 1.3316(17) ?
C3 C3A . 1.4354(19) ?
C3 C31 . 1.4794(18) ?
C3A C7A . 1.4116(18) ?
C3A C4 . 1.4135(19) ?
C4 C5 . 1.3868(19) ?
C4 C41 . 1.4854(18) ?
C5 C6 . 1.4034(19) ?
C5 H5 . 0.9500 ?
C6 N7 . 1.3350(18) ?
C6 H6 . 0.9500 ?
N7 C7A . 1.3463(17) ?
C31 C36 . 1.3944(19) ?
C31 C32 . 1.3980(19) ?
C32 C33 . 1.3835(19) ?
C32 H32 . 0.9500 ?
C33 C34 . 1.3840(19) ?
C33 H33 . 0.9500 ?
C34 C35 . 1.3833(19) ?
C34 N34 . 1.4677(17) ?
C35 C36 . 1.3841(19) ?
C35 H35 . 0.9500 ?
C36 H36 . 0.9500 ?
N34 O2 . 1.2299(15) ?
N34 O1 . 1.2308(15) ?
C41 C42 . 1.394(2) ?
C41 C46 . 1.396(2) ?
C42 C43 . 1.390(2) ?
C42 H42 . 0.9500 ?
C43 C44 . 1.387(2) ?
C43 H43 . 0.9500 ?
C44 C45 . 1.382(2) ?
C44 H44 . 0.9500 ?
C45 C46 . 1.389(2) ?
C45 H45 . 0.9500 ?
C46 H46 . 0.9500 ?

loop_
_geom_hbond_atom_site_label_D
_geom_hbond_atom_site_label_H
_geom_hbond_atom_site_label_A
_geom_hbond_site_symmetry_A
_geom_hbond_distance_DH
_geom_hbond_distance_HA
_geom_hbond_distance_DA
_geom_hbond_angle_DHA
_geom_hbond_publ_flag
N1 H1 N7 2_557 0.88 2.04 2.916(2) 171 no
C6 H6 O2 1_456 0.95 2.55 3.397(2) 149 no
C32 H32 O2 1_455 0.95 2.53 3.335(2) 142 no
C45 H45 Cg2 1_655 0.95 2.79 3.472(2) 129 no

loop_
_geom_torsion_atom_site_label_1
_geom_torsion_atom_site_label_2
_geom_torsion_atom_site_label_3
_geom_torsion_atom_site_label_4
_geom_torsion_site_symmetry_1
_geom_torsion_site_symmetry_2
_geom_torsion_site_symmetry_3
_geom_torsion_site_symmetry_4
_geom_torsion
_geom_torsion_publ_flag
C7A N1 N2 C3 . . . . 0.60(15) ?
N1 N2 C3 C3A . . . . -1.66(15) ?
N1 N2 C3 C31 . . . . 176.51(11) ?
N2 C3 C3A C7A . . . . 2.04(15) ?
C31 C3 C3A C7A . . . . -175.88(13) ?
N2 C3 C3A C4 . . . . -173.67(15) ?
C31 C3 C3A C4 . . . . 8.4(3) ?
C7A C3A C4 C5 . . . . 3.82(18) ?
C3 C3A C4 C5 . . . . 179.11(15) ?
C7A C3A C4 C41 . . . . -174.04(12) ?
C3 C3A C4 C41 . . . . 1.2(2) ?
C3A C4 C5 C6 . . . . -1.97(19) ?
C41 C4 C5 C6 . . . . 175.95(12) ?
C4 C5 C6 N7 . . . . -0.9(2) ?
C5 C6 N7 C7A . . . . 1.6(2) ?
C6 N7 C7A N1 . . . . -177.81(13) ?
C6 N7 C7A C3A . . . . 0.6(2) ?
N2 N1 C7A N7 . . . . 179.36(12) ?
N2 N1 C7A C3A . . . . 0.70(15) ?
C4 C3A C7A N7 . . . . -3.4(2) ?
C3 C3A C7A N7 . . . . 179.78(13) ?
C4 C3A C7A N1 . . . . 175.21(11) ?
C3 C3A C7A N1 . . . . -1.59(14) ?
N2 C3 C31 C36 . . . . -133.34(14) ?
C3A C3 C31 C36 . . . . 44.4(2) ?
N2 C3 C31 C32 . . . . 46.95(18) ?
C3A C3 C31 C32 . . . . -135.29(15) ?
C36 C31 C32 C33 . . . . -2.6(2) ?
C3 C31 C32 C33 . . . . 177.14(12) ?
C31 C32 C33 C34 . . . . 0.3(2) ?
C32 C33 C34 C35 . . . . 2.8(2) ?
C32 C33 C34 N34 . . . . -176.39(12) ?
C33 C34 C35 C36 . . . . -3.4(2) ?
N34 C34 C35 C36 . . . . 175.78(12) ?
C34 C35 C36 C31 . . . . 1.0(2) ?
C32 C31 C36 C35 . . . . 1.9(2) ?
C3 C31 C36 C35 . . . . -177.77(12) ?
C35 C34 N34 O2 . . . . 10.49(18) ?
C33 C34 N34 O2 . . . . -170.30(12) ?
C35 C34 N34 O1 . . . . -168.53(12) ?
C33 C34 N34 O1 . . . . 10.69(18) ?
C5 C4 C41 C42 . . . . -132.24(14) ?
C3A C4 C41 C42 . . . . 45.51(19) ?
C5 C4 C41 C46 . . . . 48.04(19) ?
C3A C4 C41 C46 . . . . -134.20(14) ?
C46 C41 C42 C43 . . . . 2.4(2) ?
C4 C41 C42 C43 . . . . -177.32(13) ?
C41 C42 C43 C44 . . . . -0.6(2) ?
C42 C43 C44 C45 . . . . -1.2(2) ?
C43 C44 C45 C46 . . . . 1.2(2) ?
C44 C45 C46 C41 . . . . 0.6(2) ?
C42 C41 C46 C45 . . . . -2.4(2) ?
C4 C41 C46 C45 . . . . 177.30(13) ?
